data_7220571
loop_
_publ_author_name
'Wang, Yan-Bo'
'Sun, Dong-Sheng'
'Zhou, Hui'
'Zhang, Wen-Zhen'
'Lu, Xiao-Bing'

_publ_section_title
;
 CO2, COS and CS2 Adducts of N-Heterocyclic Olefin and Their Application
 as Organocatalysts for Carbon Dioxide Fixation
;
_journal_name_full 'Green Chem.'
_journal_paper_doi 10.1039/C5GC00948K
_journal_year 2015
_chemical_formula_sum 'C11 H18 N2 S2'
_chemical_formula_weight 242.39
_chemical_name_systematic
; 
 ? 
;
_space_group_IT_number 14
_symmetry_cell_setting monoclinic
_symmetry_space_group_name_Hall '-P 2yn'
_symmetry_space_group_name_H-M 'P 1 21/n 1'
_atom_sites_solution_hydrogens geom
_atom_sites_solution_primary direct
_atom_sites_solution_secondary difmap
_audit_creation_method SHELXL-97
_audit_update_record
;
2015-04-28 deposited with the CCDC.
2015-05-26 downloaded from the CCDC.
;
_cell_angle_alpha 90.00
_cell_angle_beta 107.186(5)
_cell_angle_gamma 90.00
_cell_formula_units_Z 4
_cell_length_a 7.9953(12)
_cell_length_b 15.115(2)
_cell_length_c 11.4875(17)
_cell_measurement_reflns_used 2702
_cell_measurement_temperature 296(2)
_cell_measurement_theta_max 25.048
_cell_measurement_theta_min 2.294
_cell_volume 1326.3(3)
_computing_cell_refinement 'Bruker SMART'
_computing_data_collection 'Bruker SMART'
_computing_data_reduction 'Bruker SAINT'
_computing_molecular_graphics 'Bruker SHELXTL'
_computing_publication_material 'Bruker SHELXTL'
_computing_structure_refinement 'SHELXL-97 (Sheldrick, 1997)'
_computing_structure_solution 'SHELXS-97 (Sheldrick, 1990)'
_diffrn_ambient_temperature 296(2)
_diffrn_measured_fraction_theta_full 0.996
_diffrn_measured_fraction_theta_max 0.996
_diffrn_measurement_device_type 'CCD area detector'
_diffrn_measurement_method 'phi and omega scans'
_diffrn_radiation_monochromator graphite
_diffrn_radiation_source 'fine-focus sealed tube'
_diffrn_radiation_type MoK\a
_diffrn_radiation_wavelength 0.71073
_diffrn_reflns_av_R_equivalents 0.0222
_diffrn_reflns_av_sigmaI/netI 0.0292
_diffrn_reflns_limit_h_max 6
_diffrn_reflns_limit_h_min -11
_diffrn_reflns_limit_k_max 20
_diffrn_reflns_limit_k_min -11
_diffrn_reflns_limit_l_max 15
_diffrn_reflns_limit_l_min -14
_diffrn_reflns_number 8599
_diffrn_reflns_theta_full 29.39
_diffrn_reflns_theta_max 29.39
_diffrn_reflns_theta_min 2.29
_exptl_absorpt_coefficient_mu 0.374
_exptl_absorpt_correction_T_max 1.0000
_exptl_absorpt_correction_T_min 0.2000
_exptl_absorpt_correction_type multi-scan
_exptl_crystal_colour yellow
_exptl_crystal_density_diffrn 1.214
_exptl_crystal_density_method 'not measured'
_exptl_crystal_description block
_exptl_crystal_F_000 520
_exptl_crystal_size_max 0.16
_exptl_crystal_size_mid 0.14
_exptl_crystal_size_min 0.12
_refine_diff_density_max 0.312
_refine_diff_density_min -0.427
_refine_diff_density_rms 0.041
_refine_ls_extinction_method none
_refine_ls_goodness_of_fit_ref 1.074
_refine_ls_hydrogen_treatment constr
_refine_ls_matrix_type full
_refine_ls_number_parameters 136
_refine_ls_number_reflns 3638
_refine_ls_number_restraints 0
_refine_ls_restrained_S_all 1.074
_refine_ls_R_factor_all 0.0695
_refine_ls_R_factor_gt 0.0464
_refine_ls_shift/su_max 0.000
_refine_ls_shift/su_mean 0.000
_refine_ls_structure_factor_coef Fsqd
_refine_ls_weighting_details 'calc w=1/[\s^2^(Fo^2^)+(0.0530P)^2^+0.3001P] where P=(Fo^2^+2Fc^2^)/3'
_refine_ls_weighting_scheme calc
_refine_ls_wR_factor_gt 0.1201
_refine_ls_wR_factor_ref 0.1329
_reflns_number_gt 2486
_reflns_number_total 3638
_reflns_threshold_expression >2sigma(I)
_cod_data_source_file c5gc00948k2.cif
_cod_data_source_block 1
_cod_depositor_comments
;
The following automatic conversions were performed:

'_symmetry_cell_setting' value 'Monoclinic' changed to 'monoclinic'
according to
/usr/data/users/saulius/crontab/automatic-downloads/rss-feeds/RSC/lib/dictionaries/cif_core.dic
dictionary named 'cif_core.dic' version 2.4.2 from 2011-04-26.

'_exptl_absorpt_correction_type' value 'multi scan' changed to
'multi-scan' according to
/usr/data/users/saulius/crontab/automatic-downloads/rss-feeds/RSC/lib/dictionaries/cif_core.dic
dictionary named 'cif_core.dic' version 2.4.2 from 2011-04-26.

Automatic conversion script
Id: cif_fix_values 3271 2015-04-21 07:52:19Z andrius 

The following automatic conversions were performed:

'_refine_ls_hydrogen_treatment' value 'contr' was replaced with the
value 'constr' as specified in the replacement file
'src/cod-tools/trunk/data/replacement-values/replacement_values.lst'.

Automatic conversion script
Id: cif_fix_values 5376 2017-05-30 11:51:03Z andrius 
;
_cod_original_sg_symbol_H-M 'P2(1)/n  '
_cod_database_code 7220571

loop_
_symmetry_equiv_pos_as_xyz
'x, y, z'
'-x+1/2, y+1/2, -z+1/2'
'-x, -y, -z'
'x-1/2, -y-1/2, z-1/2'

loop_
_atom_site_label
_atom_site_type_symbol
_atom_site_fract_x
_atom_site_fract_y
_atom_site_fract_z
_atom_site_U_iso_or_equiv
_atom_site_adp_type
_atom_site_occupancy
_atom_site_symmetry_multiplicity
_atom_site_calc_flag
_atom_site_refinement_flags
S1 S 0.21769(8) 0.18308(4) 0.83904(5) 0.0732(2) Uani 1 1 d .
S2 S -0.10464(7) 0.08193(4) 0.71854(7) 0.0780(2) Uani 1 1 d .
C3 C 0.1256(2) 0.28774(11) 0.60222(14) 0.0421(4) Uani 1 1 d .
C5 C 0.0366(2) 0.16423(11) 0.72586(15) 0.0453(4) Uani 1 1 d .
N1 N 0.16297(19) 0.36911(9) 0.64776(13) 0.0467(3) Uani 1 1 d .
N2 N 0.23090(18) 0.27080(9) 0.53331(12) 0.0456(3) Uani 1 1 d .
C4 C -0.0138(2) 0.22876(12) 0.61841(15) 0.0459(4) Uani 1 1 d .
H4A H -0.0590 0.1946 0.5443 0.055 Uiso 1 1 calc R
H4B H -0.1088 0.2655 0.6272 0.055 Uiso 1 1 calc R
C2 C 0.3343(2) 0.34367(12) 0.53431(16) 0.0516(4) Uani 1 1 d .
H2A H 0.4177 0.3495 0.4929 0.062 Uiso 1 1 calc R
C9 C 0.2401(3) 0.18650(12) 0.46939(18) 0.0552(5) Uani 1 1 d .
H9A H 0.1659 0.1430 0.4937 0.066 Uiso 1 1 calc R
C1 C 0.2931(2) 0.40478(12) 0.60576(17) 0.0525(4) Uani 1 1 d .
H1A H 0.3428 0.4607 0.6236 0.063 Uiso 1 1 calc R
C6 C 0.0812(3) 0.41341(13) 0.73160(19) 0.0590(5) Uani 1 1 d .
H6A H 0.0181 0.3685 0.7636 0.071 Uiso 1 1 calc R
C8 C 0.2213(3) 0.45235(16) 0.8378(2) 0.0769(7) Uani 1 1 d .
H8A H 0.2995 0.4064 0.8786 0.115 Uiso 1 1 calc R
H8B H 0.1677 0.4791 0.8937 0.115 Uiso 1 1 calc R
H8C H 0.2856 0.4963 0.8085 0.115 Uiso 1 1 calc R
C11 C 0.1694(3) 0.19988(18) 0.3328(2) 0.0780(7) Uani 1 1 d .
H11A H 0.0511 0.2211 0.3126 0.117 Uiso 1 1 calc R
H11B H 0.1718 0.1446 0.2920 0.117 Uiso 1 1 calc R
H11C H 0.2405 0.2424 0.3071 0.117 Uiso 1 1 calc R
C10 C 0.4261(3) 0.15255(16) 0.5086(2) 0.0802(7) Uani 1 1 d .
H10A H 0.4643 0.1450 0.5954 0.120 Uiso 1 1 calc R
H10B H 0.5009 0.1943 0.4854 0.120 Uiso 1 1 calc R
H10C H 0.4312 0.0968 0.4698 0.120 Uiso 1 1 calc R
C7 C -0.0506(4) 0.48022(19) 0.6616(3) 0.0934(8) Uani 1 1 d .
H7A H -0.1358 0.4511 0.5961 0.140 Uiso 1 1 calc R
H7B H 0.0082 0.5250 0.6291 0.140 Uiso 1 1 calc R
H7C H -0.1081 0.5071 0.7152 0.140 Uiso 1 1 calc R

loop_
_atom_site_aniso_label
_atom_site_aniso_U_11
_atom_site_aniso_U_22
_atom_site_aniso_U_33
_atom_site_aniso_U_23
_atom_site_aniso_U_13
_atom_site_aniso_U_12
S1 0.0857(4) 0.0613(3) 0.0547(3) 0.0090(2) -0.0071(3) -0.0056(3)
S2 0.0589(3) 0.0678(4) 0.1097(5) 0.0268(3) 0.0288(3) -0.0087(3)
C3 0.0432(8) 0.0447(8) 0.0388(8) 0.0066(7) 0.0130(7) 0.0034(7)
C5 0.0475(9) 0.0456(8) 0.0485(9) 0.0026(7) 0.0229(7) 0.0051(7)
N1 0.0524(8) 0.0451(8) 0.0474(7) 0.0055(6) 0.0219(6) 0.0036(6)
N2 0.0482(8) 0.0478(8) 0.0448(7) 0.0026(6) 0.0199(6) 0.0003(6)
C4 0.0417(9) 0.0533(9) 0.0438(8) 0.0045(7) 0.0145(7) -0.0014(7)
C2 0.0529(10) 0.0534(10) 0.0545(10) 0.0055(8) 0.0251(8) -0.0046(8)
C9 0.0636(11) 0.0498(10) 0.0602(11) -0.0059(8) 0.0308(9) -0.0024(8)
C1 0.0589(11) 0.0474(9) 0.0547(10) 0.0064(8) 0.0224(8) -0.0049(8)
C6 0.0744(13) 0.0505(10) 0.0644(11) 0.0001(9) 0.0397(10) 0.0046(9)
C8 0.1070(19) 0.0686(14) 0.0636(13) -0.0111(11) 0.0382(13) -0.0071(13)
C11 0.0801(15) 0.0906(17) 0.0610(13) -0.0193(12) 0.0173(11) -0.0025(13)
C10 0.0845(16) 0.0703(14) 0.0894(16) -0.0001(13) 0.0314(13) 0.0237(13)
C7 0.0875(17) 0.0925(18) 0.110(2) 0.0034(16) 0.0443(15) 0.0400(15)

loop_
_atom_type_symbol
_atom_type_description
_atom_type_scat_dispersion_real
_atom_type_scat_dispersion_imag
_atom_type_scat_source
C C 0.0033 0.0016 'International Tables Vol C Tables 4.2.6.8 and 6.1.1.4'
H H 0.0000 0.0000 'International Tables Vol C Tables 4.2.6.8 and 6.1.1.4'
N N 0.0061 0.0033 'International Tables Vol C Tables 4.2.6.8 and 6.1.1.4'
S S 0.1246 0.1234 'International Tables Vol C Tables 4.2.6.8 and 6.1.1.4'

loop_
_geom_angle_atom_site_label_1
_geom_angle_atom_site_label_2
_geom_angle_atom_site_label_3
_geom_angle
N1 C3 N2 107.48(14)
N1 C3 C4 126.50(15)
N2 C3 C4 125.93(15)
C4 C5 S1 118.90(12)
C4 C5 S2 114.96(12)
S1 C5 S2 126.11(11)
C3 N1 C1 109.13(14)
C3 N1 C6 125.64(15)
C1 N1 C6 125.22(15)
C3 N2 C2 108.87(14)
C3 N2 C9 126.03(15)
C2 N2 C9 125.06(14)
C3 C4 C5 117.12(13)
C3 C4 H4A 108.0
C5 C4 H4A 108.0
C3 C4 H4B 108.0
C5 C4 H4B 108.0
H4A C4 H4B 107.3
C1 C2 N2 107.51(16)
C1 C2 H2A 126.2
N2 C2 H2A 126.2
N2 C9 C10 109.43(17)
N2 C9 C11 109.87(17)
C10 C9 C11 112.77(19)
N2 C9 H9A 108.2
C10 C9 H9A 108.2
C11 C9 H9A 108.2
C2 C1 N1 107.00(16)
C2 C1 H1A 126.5
N1 C1 H1A 126.5
N1 C6 C7 109.31(18)
N1 C6 C8 109.77(17)
C7 C6 C8 113.8(2)
N1 C6 H6A 107.9
C7 C6 H6A 107.9
C8 C6 H6A 107.9
C6 C8 H8A 109.5
C6 C8 H8B 109.5
H8A C8 H8B 109.5
C6 C8 H8C 109.5
H8A C8 H8C 109.5
H8B C8 H8C 109.5
C9 C11 H11A 109.5
C9 C11 H11B 109.5
H11A C11 H11B 109.5
C9 C11 H11C 109.5
H11A C11 H11C 109.5
H11B C11 H11C 109.5
C9 C10 H10A 109.5
C9 C10 H10B 109.5
H10A C10 H10B 109.5
C9 C10 H10C 109.5
H10A C10 H10C 109.5
H10B C10 H10C 109.5
C6 C7 H7A 109.5
C6 C7 H7B 109.5
H7A C7 H7B 109.5
C6 C7 H7C 109.5
H7A C7 H7C 109.5
H7B C7 H7C 109.5

loop_
_geom_bond_atom_site_label_1
_geom_bond_atom_site_label_2
_geom_bond_distance
S1 C5 1.6598(19)
S2 C5 1.6656(18)
C3 N1 1.335(2)
C3 N2 1.340(2)
C3 C4 1.481(2)
C5 C4 1.531(2)
N1 C1 1.379(2)
N1 C6 1.475(2)
N2 C2 1.375(2)
N2 C9 1.483(2)
C4 H4A 0.9700
C4 H4B 0.9700
C2 C1 1.340(3)
C2 H2A 0.9300
C9 C10 1.510(3)
C9 C11 1.516(3)
C9 H9A 0.9800
C1 H1A 0.9300
C6 C7 1.508(3)
C6 C8 1.510(3)
C6 H6A 0.9800
C8 H8A 0.9600
C8 H8B 0.9600
C8 H8C 0.9600
C11 H11A 0.9600
C11 H11B 0.9600
C11 H11C 0.9600
C10 H10A 0.9600
C10 H10B 0.9600
C10 H10C 0.9600
C7 H7A 0.9600
C7 H7B 0.9600
C7 H7C 0.9600
